data_4072275
loop_
_publ_author_name
'Wallenhorst, Carolin'
'Kehr, Gerald'
'Luftmann, Heinrich'
'Fr\"ohlich, Roland'
'Erker, Gerhard'

_publ_section_title
;
 Bis(iminoethyl)pyridine Systems with a Pendant Alkenyl Group. Part A:
 Cobalt and Iron Complexes and Their Catalytic Behavior&#x2020;
;
_journal_issue 24
_journal_name_full Organometallics
_journal_page_first 6547
_journal_paper_doi 10.1021/om800726y
_journal_volume 27
_journal_year 2008
_chemical_formula_sum 'C25 H33 N3'
_chemical_formula_weight 375.54
_chemical_name_systematic
; 
 ? 
;
_space_group_IT_number 2
_symmetry_cell_setting triclinic
_symmetry_space_group_name_Hall '-P 1'
_symmetry_space_group_name_H-M 'P -1'
_atom_sites_solution_hydrogens geom
_atom_sites_solution_primary direct
_atom_sites_solution_secondary difmap
_audit_creation_method SHELXL-97
_cell_angle_alpha 100.34(1)
_cell_angle_beta 107.97(1)
_cell_angle_gamma 95.02(1)
_cell_formula_units_Z 2
_cell_length_a 8.459(1)
_cell_length_b 11.490(1)
_cell_length_c 12.480(1)
_cell_measurement_reflns_used 3452
_cell_measurement_temperature 223(2)
_cell_measurement_theta_max 68.25
_cell_measurement_theta_min 0.88
_cell_volume 1121.8(2)
_computing_cell_refinement 'Collect (Nonius B.V., 1998)'
_computing_data_collection 'Collect (Nonius B.V., 1998)'
_computing_data_reduction 'Denzo-SMN (Otwinowski & Minor, 1997)'
_computing_molecular_graphics 'XP (BrukerAXS, 2000)'
_computing_publication_material 'SHELXL-97 (Sheldrick, 1997)'
_computing_structure_refinement 'SHELXL-97 (Sheldrick, 1997)'
_computing_structure_solution 'SHELXS-97 (Sheldrick, 1990)'
_diffrn_ambient_temperature 223(2)
_diffrn_measured_fraction_theta_full 0.941
_diffrn_measured_fraction_theta_max 0.941
_diffrn_measurement_device_type 'Nonius KappaCCD APEXII'
_diffrn_measurement_method '\w and \f scans'
_diffrn_radiation_monochromator graphite
_diffrn_radiation_source 'fine-focus sealed tube'
_diffrn_radiation_type CuK\a
_diffrn_radiation_wavelength 1.54178
_diffrn_reflns_av_R_equivalents 0.032
_diffrn_reflns_av_sigmaI/netI 0.0221
_diffrn_reflns_limit_h_max 10
_diffrn_reflns_limit_h_min -10
_diffrn_reflns_limit_k_max 13
_diffrn_reflns_limit_k_min -13
_diffrn_reflns_limit_l_max 13
_diffrn_reflns_limit_l_min -14
_diffrn_reflns_number 14463
_diffrn_reflns_theta_full 67.82
_diffrn_reflns_theta_max 67.82
_diffrn_reflns_theta_min 3.82
_exptl_absorpt_coefficient_mu 0.497
_exptl_absorpt_correction_T_max 0.9520
_exptl_absorpt_correction_T_min 0.8259
_exptl_absorpt_correction_type empirical
_exptl_absorpt_process_details 'Denzo (Otwinowski, Borek, Majewski & Minor, 2003)'
_exptl_crystal_colour 'light yellow'
_exptl_crystal_density_diffrn 1.112
_exptl_crystal_density_method 'not measured'
_exptl_crystal_description needle
_exptl_crystal_F_000 408
_exptl_crystal_size_max 0.40
_exptl_crystal_size_mid 0.20
_exptl_crystal_size_min 0.10
_refine_diff_density_max 0.197
_refine_diff_density_min -0.160
_refine_diff_density_rms 0.031
_refine_ls_extinction_method none
_refine_ls_goodness_of_fit_ref 1.048
_refine_ls_hydrogen_treatment riding
_refine_ls_matrix_type full
_refine_ls_number_parameters 259
_refine_ls_number_reflns 3834
_refine_ls_number_restraints 0
_refine_ls_restrained_S_all 1.048
_refine_ls_R_factor_all 0.0540
_refine_ls_R_factor_gt 0.0505
_refine_ls_shift/su_max 0.000
_refine_ls_shift/su_mean 0.000
_refine_ls_structure_factor_coef Fsqd
_refine_ls_weighting_details 'calc w=1/[\s^2^(Fo^2^)+(0.0690P)^2^+0.3268P] where P=(Fo^2^+2Fc^2^)/3'
_refine_ls_weighting_scheme calc
_refine_ls_wR_factor_gt 0.1382
_refine_ls_wR_factor_ref 0.1418
_reflns_number_gt 3499
_reflns_number_total 3834
_reflns_threshold_expression >2sigma(I)
_cod_data_source_file om800726y_si_004.cif
_cod_data_source_block erk3567
_cod_original_cell_volume 1121.76(19)
_cod_original_sg_symbol_H-M P-1
_cod_database_code 4072275

loop_
_symmetry_equiv_pos_as_xyz
'x, y, z'
'-x, -y, -z'

loop_
_atom_site_label
_atom_site_type_symbol
_atom_site_fract_x
_atom_site_fract_y
_atom_site_fract_z
_atom_site_U_iso_or_equiv
_atom_site_adp_type
_atom_site_occupancy
_atom_site_symmetry_multiplicity
_atom_site_calc_flag
_atom_site_refinement_flags
N1 N 0.41604(14) 0.68690(10) 0.82328(10) 0.0375(3) Uani 1 1 d .
C2 C 0.44406(17) 0.62164(12) 0.73135(11) 0.0357(3) Uani 1 1 d .
C3 C 0.4044(2) 0.65368(13) 0.62502(12) 0.0443(4) Uani 1 1 d .
H3 H 0.4263 0.6068 0.5627 0.053 Uiso 1 1 calc R
C4 C 0.3322(2) 0.75596(15) 0.61298(14) 0.0569(4) Uani 1 1 d .
H4 H 0.3035 0.7796 0.5419 0.068 Uiso 1 1 calc R
C5 C 0.3026(2) 0.82335(14) 0.70663(14) 0.0531(4) Uani 1 1 d .
H5 H 0.2528 0.8929 0.6998 0.064 Uiso 1 1 calc R
C6 C 0.34745(18) 0.78674(12) 0.81103(12) 0.0392(3) Uani 1 1 d .
C7 C 0.52016(18) 0.51100(12) 0.74985(11) 0.0368(3) Uani 1 1 d .
C8 C 0.5583(2) 0.48344(15) 0.86777(13) 0.0532(4) Uani 1 1 d .
H8A H 0.4539 0.4621 0.8815 0.080 Uiso 1 1 calc R
H8B H 0.6238 0.5533 0.9257 0.080 Uiso 1 1 calc R
H8C H 0.6218 0.4171 0.8721 0.080 Uiso 1 1 calc R
N9 N 0.54751(15) 0.44674(10) 0.66430(10) 0.0391(3) Uani 1 1 d .
C10 C 0.61694(19) 0.33879(12) 0.67513(11) 0.0402(3) Uani 1 1 d .
C11 C 0.7922(2) 0.34258(14) 0.70950(13) 0.0468(4) Uani 1 1 d .
C12 C 0.8546(2) 0.23388(15) 0.71061(14) 0.0560(4) Uani 1 1 d .
H12 H 0.9715 0.2343 0.7337 0.067 Uiso 1 1 calc R
C13 C 0.7490(3) 0.12639(15) 0.67872(15) 0.0602(5) Uani 1 1 d .
H13 H 0.7940 0.0545 0.6794 0.072 Uiso 1 1 calc R
C14 C 0.5774(3) 0.12406(14) 0.64574(15) 0.0563(4) Uani 1 1 d .
H14 H 0.5065 0.0501 0.6248 0.068 Uiso 1 1 calc R
C15 C 0.5064(2) 0.22969(13) 0.64274(13) 0.0457(4) Uani 1 1 d .
C16 C 0.9118(2) 0.46034(15) 0.74278(15) 0.0561(4) Uani 1 1 d .
H16 H 0.8487 0.5255 0.7610 0.067 Uiso 1 1 calc R
C17 C 0.9695(3) 0.4828(2) 0.6434(2) 0.0848(7) Uani 1 1 d .
H17A H 1.0295 0.4192 0.6221 0.127 Uiso 1 1 calc R
H17B H 1.0434 0.5590 0.6669 0.127 Uiso 1 1 calc R
H17C H 0.8724 0.4847 0.5777 0.127 Uiso 1 1 calc R
C18 C 1.0637(3) 0.4685(2) 0.8487(2) 0.0918(7) Uani 1 1 d .
H18A H 1.1348 0.4113 0.8310 0.138 Uiso 1 1 calc R
H18B H 1.0269 0.4507 0.9112 0.138 Uiso 1 1 calc R
H18C H 1.1267 0.5488 0.8719 0.138 Uiso 1 1 calc R
C19 C 0.3174(2) 0.22857(14) 0.60455(15) 0.0546(4) Uani 1 1 d .
H19 H 0.2960 0.2982 0.6547 0.065 Uiso 1 1 calc R
C20 C 0.2180(3) 0.11678(18) 0.6169(2) 0.0756(6) Uani 1 1 d .
H20A H 0.2317 0.0469 0.5659 0.113 Uiso 1 1 calc R
H20B H 0.0998 0.1250 0.5965 0.113 Uiso 1 1 calc R
H20C H 0.2595 0.1076 0.6960 0.113 Uiso 1 1 calc R
C21 C 0.2511(3) 0.2454(2) 0.48089(19) 0.0766(6) Uani 1 1 d .
H21A H 0.2728 0.1797 0.4293 0.115 Uiso 1 1 calc R
H21B H 0.3074 0.3203 0.4755 0.115 Uiso 1 1 calc R
H21C H 0.1310 0.2469 0.4592 0.115 Uiso 1 1 calc R
C22 C 0.32081(19) 0.85896(12) 0.91587(12) 0.0416(3) Uani 1 1 d .
C23 C 0.3544(2) 0.80886(15) 1.02222(14) 0.0545(4) Uani 1 1 d .
H23A H 0.4393 0.8642 1.0861 0.082 Uiso 1 1 calc R
H23B H 0.3941 0.7327 1.0088 0.082 Uiso 1 1 calc R
H23C H 0.2515 0.7973 1.0406 0.082 Uiso 1 1 calc R
N24 N 0.27211(16) 0.95992(11) 0.90634(11) 0.0457(3) Uani 1 1 d .
C25 C 0.2400(2) 1.03157(14) 1.00540(14) 0.0486(4) Uani 1 1 d .
H25A H 0.3438 1.0518 1.0721 0.058 Uiso 1 1 calc R
H25B H 0.1555 0.9849 1.0260 0.058 Uiso 1 1 calc R
C26 C 0.1779(2) 1.14548(15) 0.97556(16) 0.0573(4) Uani 1 1 d .
H26A H 0.2664 1.1930 0.9594 0.069 Uiso 1 1 calc R
H26B H 0.0804 1.1237 0.9046 0.069 Uiso 1 1 calc R
C27 C 0.1290(2) 1.22202(15) 1.06661(18) 0.0615(5) Uani 1 1 d .
H27 H 0.0894 1.2927 1.0493 0.074 Uiso 1 1 calc R
C28 C 0.1347(3) 1.20244(18) 1.16683(18) 0.0723(6) Uani 1 1 d .
H28A H 0.1731 1.1332 1.1889 0.087 Uiso 1 1 calc R
H28B H 0.1003 1.2575 1.2173 0.087 Uiso 1 1 calc R

loop_
_atom_site_aniso_label
_atom_site_aniso_U_11
_atom_site_aniso_U_22
_atom_site_aniso_U_33
_atom_site_aniso_U_23
_atom_site_aniso_U_13
_atom_site_aniso_U_12
N1 0.0453(7) 0.0334(6) 0.0349(6) 0.0063(5) 0.0149(5) 0.0083(5)
C2 0.0413(7) 0.0320(7) 0.0335(7) 0.0052(5) 0.0133(6) 0.0051(5)
C3 0.0625(9) 0.0394(7) 0.0347(7) 0.0084(6) 0.0192(7) 0.0144(7)
C4 0.0913(13) 0.0490(9) 0.0386(8) 0.0177(7) 0.0238(8) 0.0266(8)
C5 0.0805(11) 0.0406(8) 0.0447(8) 0.0144(7) 0.0228(8) 0.0253(8)
C6 0.0476(8) 0.0326(7) 0.0387(8) 0.0069(6) 0.0156(6) 0.0086(6)
C7 0.0441(8) 0.0342(7) 0.0336(7) 0.0075(5) 0.0143(6) 0.0073(6)
C8 0.0820(12) 0.0503(9) 0.0393(8) 0.0167(7) 0.0277(8) 0.0305(8)
N9 0.0512(7) 0.0337(6) 0.0352(6) 0.0073(5) 0.0168(5) 0.0115(5)
C10 0.0589(9) 0.0367(7) 0.0301(7) 0.0078(5) 0.0191(6) 0.0156(6)
C11 0.0587(9) 0.0462(8) 0.0385(8) 0.0072(6) 0.0187(7) 0.0183(7)
C12 0.0661(11) 0.0559(10) 0.0482(9) 0.0097(7) 0.0178(8) 0.0284(8)
C13 0.0883(13) 0.0460(9) 0.0547(10) 0.0150(7) 0.0268(9) 0.0340(9)
C14 0.0857(13) 0.0357(8) 0.0512(9) 0.0082(7) 0.0270(9) 0.0144(8)
C15 0.0655(10) 0.0382(8) 0.0381(8) 0.0075(6) 0.0230(7) 0.0127(7)
C16 0.0535(9) 0.0507(9) 0.0619(10) 0.0034(8) 0.0193(8) 0.0135(7)
C17 0.0965(16) 0.0823(14) 0.0679(13) 0.0232(11) 0.0194(12) -0.0121(12)
C18 0.0865(16) 0.1023(18) 0.0648(13) 0.0130(12) 0.0045(11) -0.0127(13)
C19 0.0639(10) 0.0412(8) 0.0588(10) 0.0040(7) 0.0250(8) 0.0061(7)
C20 0.0859(14) 0.0562(11) 0.0903(15) 0.0078(10) 0.0443(12) 0.0007(10)
C21 0.0667(12) 0.0845(14) 0.0711(13) 0.0200(11) 0.0123(10) 0.0051(10)
C22 0.0480(8) 0.0368(7) 0.0398(8) 0.0051(6) 0.0153(6) 0.0086(6)
C23 0.0789(12) 0.0504(9) 0.0434(9) 0.0124(7) 0.0281(8) 0.0247(8)
N24 0.0562(8) 0.0371(6) 0.0453(7) 0.0055(5) 0.0195(6) 0.0125(5)
C25 0.0556(9) 0.0424(8) 0.0471(9) 0.0038(6) 0.0181(7) 0.0124(7)
C26 0.0674(11) 0.0465(9) 0.0630(11) 0.0119(8) 0.0263(9) 0.0180(8)
C27 0.0679(11) 0.0429(9) 0.0766(13) 0.0064(8) 0.0299(10) 0.0155(8)
C28 0.0932(15) 0.0575(11) 0.0663(12) -0.0016(9) 0.0335(11) 0.0173(10)

loop_
_atom_type_symbol
_atom_type_description
_atom_type_scat_dispersion_real
_atom_type_scat_dispersion_imag
_atom_type_scat_source
C C 0.0181 0.0091 'International Tables Vol C Tables 4.2.6.8 and 6.1.1.4'
H H 0.0000 0.0000 'International Tables Vol C Tables 4.2.6.8 and 6.1.1.4'
N N 0.0311 0.0180 'International Tables Vol C Tables 4.2.6.8 and 6.1.1.4'

loop_
_geom_angle_atom_site_label_1
_geom_angle_atom_site_label_2
_geom_angle_atom_site_label_3
_geom_angle
C6 N1 C2 118.42(12)
N1 C2 C3 122.66(12)
N1 C2 C7 116.11(11)
C3 C2 C7 121.24(12)
C4 C3 C2 118.46(13)
C3 C4 C5 119.34(14)
C4 C5 C6 119.11(14)
N1 C6 C5 122.00(13)
N1 C6 C22 117.17(12)
C5 C6 C22 120.83(13)
N9 C7 C2 117.72(12)
N9 C7 C8 124.85(12)
C2 C7 C8 117.43(12)
C7 N9 C10 120.75(11)
C11 C10 C15 121.67(13)
C11 C10 N9 119.51(13)
C15 C10 N9 118.66(13)
C12 C11 C10 117.71(15)
C12 C11 C16 120.59(15)
C10 C11 C16 121.70(13)
C13 C12 C11 121.61(16)
C12 C13 C14 120.06(15)
C13 C14 C15 121.34(16)
C14 C15 C10 117.62(15)
C14 C15 C19 122.02(14)
C10 C15 C19 120.36(13)
C18 C16 C17 109.52(18)
C18 C16 C11 113.20(16)
C17 C16 C11 111.61(15)
C15 C19 C21 110.86(15)
C15 C19 C20 114.10(15)
C21 C19 C20 110.00(17)
N24 C22 C23 125.14(13)
N24 C22 C6 116.36(13)
C23 C22 C6 118.49(12)
C22 N24 C25 118.09(13)
N24 C25 C26 110.00(13)
C27 C26 C25 115.11(15)
C28 C27 C26 127.62(17)

loop_
_geom_bond_atom_site_label_1
_geom_bond_atom_site_label_2
_geom_bond_distance
N1 C6 1.3419(18)
N1 C2 1.3509(18)
C2 C3 1.390(2)
C2 C7 1.4969(19)
C3 C4 1.382(2)
C4 C5 1.385(2)
C5 C6 1.392(2)
C6 C22 1.509(2)
C7 N9 1.2798(18)
C7 C8 1.504(2)
N9 C10 1.4284(17)
C10 C11 1.405(2)
C10 C15 1.411(2)
C11 C12 1.398(2)
C11 C16 1.525(2)
C12 C13 1.376(3)
C13 C14 1.378(3)
C14 C15 1.402(2)
C15 C19 1.519(2)
C16 C18 1.515(3)
C16 C17 1.520(3)
C19 C21 1.525(3)
C19 C20 1.530(3)
C22 N24 1.2777(19)
C22 C23 1.498(2)
N24 C25 1.4699(19)
C25 C26 1.517(2)
C26 C27 1.494(2)
C27 C28 1.297(3)

loop_
_geom_torsion_atom_site_label_1
_geom_torsion_atom_site_label_2
_geom_torsion_atom_site_label_3
_geom_torsion_atom_site_label_4
_geom_torsion
C6 N1 C2 C3 -0.1(2)
C6 N1 C2 C7 -179.78(11)
N1 C2 C3 C4 -0.5(2)
C7 C2 C3 C4 179.09(14)
C2 C3 C4 C5 0.4(3)
C3 C4 C5 C6 0.5(3)
C2 N1 C6 C5 1.0(2)
C2 N1 C6 C22 -178.85(12)
C4 C5 C6 N1 -1.2(3)
C4 C5 C6 C22 178.67(16)
N1 C2 C7 N9 179.62(12)
C3 C2 C7 N9 0.0(2)
N1 C2 C7 C8 -0.18(19)
C3 C2 C7 C8 -179.83(14)
C2 C7 N9 C10 -178.83(12)
C8 C7 N9 C10 1.0(2)
C7 N9 C10 C11 -90.77(17)
C7 N9 C10 C15 93.79(16)
C15 C10 C11 C12 0.0(2)
N9 C10 C11 C12 -175.25(13)
C15 C10 C11 C16 179.06(14)
N9 C10 C11 C16 3.8(2)
C10 C11 C12 C13 0.3(2)
C16 C11 C12 C13 -178.68(15)
C11 C12 C13 C14 -0.7(3)
C12 C13 C14 C15 0.6(3)
C13 C14 C15 C10 -0.2(2)
C13 C14 C15 C19 178.88(15)
C11 C10 C15 C14 -0.1(2)
N9 C10 C15 C14 175.23(12)
C11 C10 C15 C19 -179.22(13)
N9 C10 C15 C19 -3.9(2)
C12 C11 C16 C18 -43.5(2)
C10 C11 C16 C18 137.48(18)
C12 C11 C16 C17 80.6(2)
C10 C11 C16 C17 -98.40(19)
C14 C15 C19 C21 -101.59(18)
C10 C15 C19 C21 77.49(19)
C14 C15 C19 C20 23.3(2)
C10 C15 C19 C20 -157.66(15)
N1 C6 C22 N24 172.87(13)
C5 C6 C22 N24 -7.0(2)
N1 C6 C22 C23 -6.5(2)
C5 C6 C22 C23 173.66(15)
C23 C22 N24 C25 -2.4(2)
C6 C22 N24 C25 178.29(13)
C22 N24 C25 C26 -178.03(14)
N24 C25 C26 C27 175.81(14)
C25 C26 C27 C28 0.4(3)

loop_
_cod_related_entry_id
_cod_related_entry_database
_cod_related_entry_code
1 ChemSpider 30659782
